data_7712460
loop_
_publ_author_name
'Kitase, Kosuke'
'Akahoshi, Daisuke'
'Kitazawa, Takafumi'

_publ_section_title
;
 Guest-triggered "Soma-Iwamoto-type" penetration complex
 {Fe(4-methoxypyrimidine)<sub>2</sub>[M(CN)<sub>2</sub>]<sub>2</sub>}&#xb7;Guest
 (M = Ag, Au).
;
_journal_issue 9
_journal_name_full 'Dalton transactions (Cambridge, England : 2003)'
_journal_page_first 2571
_journal_page_last 2579
_journal_paper_doi 10.1039/d2dt03716e
_journal_volume 52
_journal_year 2023
_chemical_formula_sum 'C31 H28 Au4 Fe2 N17 O5'
_chemical_formula_weight 1618.27
_space_group_crystal_system monoclinic
_space_group_IT_number 15
_space_group_name_Hall '-C 2yc'
_space_group_name_H-M_alt 'C 1 2/c 1'
_atom_sites_solution_hydrogens geom
_audit_creation_method SHELXL-2017/1
_audit_update_record
;
2022-07-20 deposited with the CCDC.	2023-01-23 downloaded from the CCDC.
;
_cell_angle_alpha 90
_cell_angle_beta 90.275(2)
_cell_angle_gamma 90
_cell_formula_units_Z 4
_cell_length_a 29.201(4)
_cell_length_b 10.9601(14)
_cell_length_c 14.0059(17)
_cell_measurement_reflns_used 6527
_cell_measurement_temperature 296(2)
_cell_measurement_theta_max 29.32
_cell_measurement_theta_min 2.46
_cell_volume 4482.5(10)
_computing_cell_refinement 'Bruker SAINT'
_computing_data_collection 'Bruker APEX2'
_computing_data_reduction 'Bruker SAINT'
_computing_molecular_graphics 'Bruker SHELXTL'
_computing_publication_material 'Bruker SHELXTL'
_computing_structure_refinement 'SHELXL-2017/1 (Sheldrick, 2017)'
_computing_structure_solution 'SHELXS-97 (Sheldrick 2008)'
_diffrn_ambient_temperature 296(2)
_diffrn_detector_area_resol_mean 8.336
_diffrn_measured_fraction_theta_full 1.000
_diffrn_measured_fraction_theta_max 0.973
_diffrn_measurement_device_type 'Bruker APEX-II CCD'
_diffrn_measurement_method '\f and \w scans'
_diffrn_radiation_type MoK\a
_diffrn_radiation_wavelength 0.71073
_diffrn_reflns_av_unetI/netI 0.0716
_diffrn_reflns_Laue_measured_fraction_full 1.000
_diffrn_reflns_Laue_measured_fraction_max 0.973
_diffrn_reflns_limit_h_max 41
_diffrn_reflns_limit_h_min -41
_diffrn_reflns_limit_k_max 15
_diffrn_reflns_limit_k_min 0
_diffrn_reflns_limit_l_max 19
_diffrn_reflns_limit_l_min 0
_diffrn_reflns_number 6408
_diffrn_reflns_point_group_measured_fraction_full 1.000
_diffrn_reflns_point_group_measured_fraction_max 0.973
_diffrn_reflns_theta_full 25.242
_diffrn_reflns_theta_max 30.298
_diffrn_reflns_theta_min 1.395
_exptl_absorpt_coefficient_mu 13.729
_exptl_absorpt_correction_T_max 0.746011
_exptl_absorpt_correction_T_min 0.468132
_exptl_absorpt_correction_type multi-scan
_exptl_absorpt_process_details 'TWINABS - Bruker AXS scaling for twinned crystals - Version 2012/1'
_exptl_crystal_colour colourless
_exptl_crystal_density_diffrn 2.398
_exptl_crystal_description block
_exptl_crystal_F_000 2964
_exptl_crystal_preparation 'Magnetic properties'
_exptl_crystal_size_max 0.230
_exptl_crystal_size_mid 0.200
_exptl_crystal_size_min 0.180
_refine_diff_density_max 2.361
_refine_diff_density_min -2.380
_refine_diff_density_rms 0.252
_refine_ls_extinction_method none
_refine_ls_goodness_of_fit_ref 0.873
_refine_ls_hydrogen_treatment constr
_refine_ls_matrix_type full
_refine_ls_number_parameters 368
_refine_ls_number_reflns 6408
_refine_ls_number_restraints 22
_refine_ls_restrained_S_all 0.872
_refine_ls_R_factor_all 0.0649
_refine_ls_R_factor_gt 0.0460
_refine_ls_shift/su_max 0.001
_refine_ls_shift/su_mean 0.000
_refine_ls_structure_factor_coef Fsqd
_refine_ls_weighting_details 'w=1/[\s^2^(Fo^2^)+(0.1000P)^2^+0.5080P] where P=(Fo^2^+2Fc^2^)/3'
_refine_ls_weighting_scheme calc
_refine_ls_wR_factor_gt 0.1218
_refine_ls_wR_factor_ref 0.1337
_reflns_Friedel_coverage 0.000
_reflns_number_gt 5059
_reflns_number_total 6408
_reflns_threshold_expression 'I > 2\s(I)'
_cod_data_source_file d2dt03716e2.cif
_cod_data_source_block test_1_a_CCDC3
_cod_depositor_comments
;
The following automatic conversions were performed:

data item '_exptl_absorpt_correction_type' value 'Multi-Scan' was
changed to 'multi-scan' in accordance with the
/home/data/users/saulius/crontab/automatic-downloads/rss-feeds/RSC/lib/dictionaries/cif_core.dic
dictionary named 'cif_core.dic' version 2.4.2 last updated on
2011-04-26.

Automatic conversion script
Id: cif_fix_values 7556 2019-12-06 15:28:31Z antanas 
;
_cod_original_cell_volume 4482.4(10)
_cod_original_sg_symbol_H-M 'C 2/c'
_cod_database_code 7712460
_shelx_shelxl_version_number 2017/1
_shelx_space_group_comment
; 
The symmetry employed for this shelxl refinement is uniquely defined 
by the following loop, which should always be used as a source of 
symmetry information in preference to the above space-group names. 
They are only intended as comments. 
;
_shelx_estimated_absorpt_t_min 0.144
_shelx_estimated_absorpt_t_max 0.191

loop_
_space_group_symop_operation_xyz
'x, y, z'
'-x, y, -z+1/2'
'x+1/2, y+1/2, z'
'-x+1/2, y+1/2, -z+1/2'
'-x, -y, -z'
'x, -y, z-1/2'
'-x+1/2, -y+1/2, -z'
'x+1/2, -y+1/2, z-1/2'

loop_
_atom_site_label
_atom_site_type_symbol
_atom_site_fract_x
_atom_site_fract_y
_atom_site_fract_z
_atom_site_U_iso_or_equiv
_atom_site_adp_type
_atom_site_occupancy
_atom_site_site_symmetry_order
_atom_site_calc_flag
_atom_site_refinement_flags_posn
_atom_site_refinement_flags_adp
_atom_site_refinement_flags_occupancy
_atom_site_disorder_assembly
_atom_site_disorder_group
N7A N 0.4679(11) 0.318(3) 0.489(2) 0.033(6) Uani 0.522(13) 1 d . . P A 1
C11A C 0.4221(6) 0.303(2) 0.4722(19) 0.040(5) Uani 0.522(13) 1 d . . P A 1
H11A H 0.403326 0.370813 0.465834 0.048 Uiso 0.522(13) 1 calc R U P A 1
C12A C 0.4040(11) 0.191(3) 0.465(2) 0.050(8) Uani 0.522(13) 1 d . . P A 1
H12A H 0.374148 0.179025 0.443911 0.059 Uiso 0.522(13) 1 calc R U P A 1
C13A C 0.4300(9) 0.098(3) 0.490(2) 0.044(7) Uani 0.522(13) 1 d . . P A 1
N8A N 0.4740(7) 0.1022(18) 0.506(2) 0.059(8) Uani 0.522(13) 1 d . . P A 1
C10A C 0.4907(6) 0.219(3) 0.5031(18) 0.046(6) Uani 0.522(13) 1 d . . P A 1
H10A H 0.522021 0.227210 0.512795 0.055 Uiso 0.522(13) 1 calc R U P A 1
O2A O 0.4091(7) -0.018(2) 0.492(2) 0.080(8) Uani 0.522(13) 1 d . . P A 1
C14A C 0.438(2) -0.118(3) 0.518(4) 0.12(2) Uani 0.522(13) 1 d . . P A 1
H14A H 0.453189 -0.147441 0.461681 0.173 Uiso 0.522(13) 1 calc R U P A 1
H14B H 0.419423 -0.182506 0.543922 0.173 Uiso 0.522(13) 1 calc R U P A 1
H14C H 0.459945 -0.092109 0.563998 0.173 Uiso 0.522(13) 1 calc R U P A 1
C53A C 0.500000 -0.041(4) 0.250000 0.10(2) Uani 0.466(12) 2 d S T P B 1
H53A H 0.500000 -0.125447 0.250002 0.120 Uiso 0.466(12) 2 calc R U P B 1
C52A C 0.4601(9) 0.032(3) 0.240(3) 0.058(8) Uani 0.466(12) 1 d . . P B 1
N9A N 0.4598(12) 0.148(3) 0.241(3) 0.088(11) Uani 0.466(12) 1 d . . P B 1
C51A C 0.500000 0.197(9) 0.250000 0.12(3) Uani 0.466(12) 2 d S T P B 1
H51A H 0.500001 0.282279 0.250000 0.148 Uiso 0.466(12) 2 calc R U P B 1
O3A O 0.4242(10) -0.032(2) 0.234(4) 0.106(14) Uani 0.466(12) 1 d . . P B 1
C54A C 0.3805(11) 0.030(2) 0.234(4) 0.076(12) Uani 0.466(12) 1 d . U P B 1
H54A H 0.367313 0.026097 0.296186 0.114 Uiso 0.466(12) 1 calc R U P B 1
H54B H 0.360265 -0.008691 0.188546 0.114 Uiso 0.466(12) 1 calc R U P B 1
H54C H 0.384860 0.113682 0.215786 0.114 Uiso 0.466(12) 1 calc R U P B 1
N7B N 0.4656(12) 0.333(3) 0.456(2) 0.029(6) Uani 0.478(13) 1 d . . P A 2
C11B C 0.4448(11) 0.251(4) 0.5181(18) 0.059(9) Uani 0.478(13) 1 d . U P A 2
H11B H 0.448147 0.268884 0.582687 0.071 Uiso 0.478(13) 1 calc R U P A 2
C12B C 0.421(4) 0.154(7) 0.498(5) 0.15(5) Uani 0.478(13) 1 d . U P A 2
H12B H 0.405417 0.106996 0.542362 0.184 Uiso 0.478(13) 1 calc R U P A 2
C13B C 0.424(2) 0.128(4) 0.391(3) 0.097(17) Uani 0.478(13) 1 d . U P A 2
N8B N 0.4460(11) 0.192(3) 0.3322(16) 0.068(8) Uani 0.522(13) 1 d . . P A 2
C10B C 0.4657(10) 0.292(3) 0.3677(19) 0.044(6) Uani 0.478(13) 1 d . . P A 2
H10B H 0.481637 0.339990 0.324112 0.053 Uiso 0.478(13) 1 calc R U P A 2
O2B O 0.4010(18) 0.024(3) 0.367(3) 0.153(19) Uani 0.478(13) 1 d D . P A 2
C14B C 0.403(2) 0.001(8) 0.262(4) 0.17(3) Uani 0.478(13) 1 d D U P A 2
H14D H 0.433827 -0.016621 0.243584 0.262 Uiso 0.478(13) 1 calc R U P A 2
H14E H 0.392500 0.072720 0.228444 0.262 Uiso 0.478(13) 1 calc R U P A 2
H14F H 0.383533 -0.066554 0.245693 0.262 Uiso 0.478(13) 1 calc R U P A 2
Au1 Au 0.36595(2) 0.61863(4) 0.73288(3) 0.03553(12) Uani 1 1 d . . . . .
Au2 Au 0.38597(2) 0.66875(4) 1.24144(3) 0.03743(13) Uani 1 1 d . . . . .
C1 C 0.3185(4) 0.6572(11) 0.8284(8) 0.040(3) Uani 1 1 d . . . . .
C2 C 0.4157(4) 0.5838(11) 0.6400(8) 0.039(3) Uani 1 1 d . . . . .
C3 C 0.3354(3) 0.7149(11) 1.1527(8) 0.034(2) Uani 1 1 d . . . . .
C4 C 0.4362(4) 0.6174(13) 1.3290(9) 0.045(3) Uani 1 1 d . . . . .
C5 C 0.2120(4) 0.4831(14) 0.9755(10) 0.048(3) Uani 1 1 d . . . . .
H5 H 0.209049 0.512120 0.913346 0.058 Uiso 1 1 calc R U . . .
C6 C 0.2354(5) 0.5139(14) 1.1275(8) 0.048(3) Uani 1 1 d . . . . .
H6 H 0.247370 0.562821 1.175761 0.058 Uiso 1 1 calc R U . . .
C7 C 0.2250(5) 0.3985(14) 1.1491(10) 0.056(4) Uani 1 1 d . . . . .
H7 H 0.230516 0.367023 1.209717 0.067 Uiso 1 1 calc R U . . .
C8 C 0.2053(4) 0.3257(12) 1.0756(10) 0.043(3) Uani 1 1 d . . . . .
C9 C 0.1719(7) 0.1390(16) 1.0239(13) 0.068(4) Uani 1 1 d . . . . .
H9A H 0.142979 0.175352 1.008034 0.102 Uiso 1 1 calc R U . . .
H9B H 0.167058 0.058205 1.048328 0.102 Uiso 1 1 calc R U . . .
H9C H 0.190626 0.134836 0.967829 0.102 Uiso 1 1 calc R U . . .
Fe1 Fe 0.250000 0.750000 1.000000 0.0264(4) Uani 1 2 d S . P . .
Fe2 Fe 0.500000 0.500000 0.500000 0.0230(4) Uani 1 2 d S . P . .
N1 N 0.2923(3) 0.6824(10) 0.8851(7) 0.037(2) Uani 1 1 d . . . . .
N2 N 0.4448(3) 0.5579(11) 0.5902(7) 0.041(2) Uani 1 1 d . . . . .
N3 N 0.3066(3) 0.7359(10) 1.0988(7) 0.039(2) Uani 1 1 d . . . . .
N4 N 0.4622(3) 0.5807(12) 1.3821(7) 0.047(3) Uani 1 1 d . . . . .
N5 N 0.2295(3) 0.5641(10) 1.0406(7) 0.038(2) Uani 1 1 d . . . . .
N6 N 0.1990(4) 0.3718(11) 0.9888(9) 0.050(3) Uani 1 1 d . . . . .
O1 O 0.1946(4) 0.2118(11) 1.0953(8) 0.061(3) Uani 1 1 d . . . . .

loop_
_atom_site_aniso_label
_atom_site_aniso_U_11
_atom_site_aniso_U_22
_atom_site_aniso_U_33
_atom_site_aniso_U_23
_atom_site_aniso_U_13
_atom_site_aniso_U_12
N7A 0.024(9) 0.044(14) 0.030(16) 0.016(12) -0.015(12) -0.004(9)
C11A 0.015(8) 0.044(12) 0.060(15) 0.003(11) 0.002(9) 0.003(8)
C12A 0.041(12) 0.050(18) 0.06(2) -0.007(15) 0.002(13) -0.016(12)
C13A 0.030(10) 0.06(2) 0.047(15) -0.017(13) -0.001(10) -0.012(11)
N8A 0.033(9) 0.023(9) 0.12(2) -0.011(11) -0.027(12) 0.012(8)
C10A 0.018(11) 0.064(15) 0.055(15) 0.001(12) -0.010(9) -0.010(9)
O2A 0.065(11) 0.043(13) 0.13(3) 0.004(13) -0.009(15) -0.013(10)
C14A 0.15(5) 0.040(19) 0.15(5) 0.01(2) -0.08(4) 0.02(2)
C53A 0.20(7) 0.024(18) 0.07(4) 0.000 -0.02(5) 0.000
C52A 0.044(13) 0.065(19) 0.07(2) 0.022(16) -0.028(14) 0.007(12)
N9A 0.10(2) 0.08(2) 0.08(3) 0.02(2) -0.02(2) -0.025(18)
C51A 0.024(18) 0.27(10) 0.08(4) 0.000 0.00(3) 0.000
O3A 0.085(17) 0.029(10) 0.21(4) -0.002(18) 0.04(2) -0.005(11)
C54A 0.065(16) 0.019(10) 0.14(3) -0.031(16) 0.031(19) -0.023(9)
N7B 0.031(12) 0.035(13) 0.022(14) 0.012(12) -0.005(12) 0.010(9)
C11B 0.058(18) 0.10(3) 0.018(12) -0.002(13) 0.021(12) 0.000(18)
C12B 0.28(13) 0.10(6) 0.08(3) 0.01(3) 0.08(6) -0.09(7)
C13B 0.16(5) 0.06(2) 0.07(2) 0.000(18) 0.00(3) -0.05(3)
N8B 0.10(2) 0.071(17) 0.031(11) -0.015(11) -0.011(13) -0.008(15)
C10B 0.052(14) 0.040(13) 0.040(13) -0.013(11) -0.007(12) -0.001(12)
O2B 0.23(5) 0.06(2) 0.16(3) -0.03(2) 0.03(3) -0.08(3)
C14B 0.10(4) 0.26(7) 0.17(4) -0.07(4) -0.02(3) -0.11(4)
Au1 0.02984(18) 0.0468(2) 0.0300(2) -0.00529(17) 0.00554(16) 0.00797(16)
Au2 0.03002(18) 0.0487(2) 0.0333(2) 0.01048(18) -0.01848(18) 0.00546(16)
C1 0.048(6) 0.043(6) 0.029(5) 0.001(5) -0.005(5) 0.004(5)
C2 0.045(6) 0.041(6) 0.030(5) -0.003(5) 0.000(5) 0.020(5)
C3 0.028(5) 0.040(6) 0.034(5) 0.006(4) -0.017(4) 0.003(4)
C4 0.032(5) 0.060(8) 0.042(7) 0.016(6) -0.024(5) -0.009(5)
C5 0.050(6) 0.058(9) 0.037(7) 0.007(6) -0.015(6) 0.007(6)
C6 0.059(7) 0.060(8) 0.026(5) 0.004(5) -0.012(5) -0.014(6)
C7 0.065(8) 0.067(9) 0.036(7) 0.014(6) -0.016(6) -0.017(7)
C8 0.034(6) 0.045(7) 0.049(7) 0.010(5) -0.006(5) -0.015(5)
C9 0.075(11) 0.060(10) 0.069(11) -0.003(8) -0.003(9) -0.005(8)
Fe1 0.0204(8) 0.0423(12) 0.0165(8) -0.0003(8) -0.0056(7) 0.0084(8)
Fe2 0.0159(6) 0.0361(9) 0.0168(9) 0.0003(7) -0.0058(7) 0.0071(9)
N1 0.028(4) 0.056(6) 0.028(5) -0.005(4) 0.005(4) 0.012(4)
N2 0.034(4) 0.057(7) 0.032(5) 0.001(5) -0.001(4) -0.001(5)
N3 0.036(5) 0.050(6) 0.031(5) 0.007(4) -0.010(4) 0.005(4)
N4 0.029(4) 0.080(8) 0.032(5) 0.013(5) -0.015(4) 0.016(5)
N5 0.035(4) 0.044(6) 0.035(5) 0.002(4) -0.011(4) -0.001(4)
N6 0.060(7) 0.050(7) 0.039(6) 0.003(5) -0.009(6) -0.003(5)
O1 0.060(6) 0.067(7) 0.056(6) 0.018(5) -0.008(5) -0.014(5)

loop_
_atom_type_symbol
_atom_type_description
_atom_type_scat_dispersion_real
_atom_type_scat_dispersion_imag
_atom_type_scat_source
C C 0.0033 0.0016 'International Tables Vol C Tables 4.2.6.8 and 6.1.1.4'
H H 0.0000 0.0000 'International Tables Vol C Tables 4.2.6.8 and 6.1.1.4'
Au Au -2.0133 8.8022 'International Tables Vol C Tables 4.2.6.8 and 6.1.1.4'
Fe Fe 0.3463 0.8444 'International Tables Vol C Tables 4.2.6.8 and 6.1.1.4'
N N 0.0061 0.0033 'International Tables Vol C Tables 4.2.6.8 and 6.1.1.4'
O O 0.0106 0.0060 'International Tables Vol C Tables 4.2.6.8 and 6.1.1.4'

loop_
_geom_angle_atom_site_label_1
_geom_angle_atom_site_label_2
_geom_angle_atom_site_label_3
_geom_angle
_geom_angle_site_symmetry_1
_geom_angle_site_symmetry_3
_geom_angle_publ_flag
C10A N7A C11A 115(3) . . ?
C10A N7A Fe2 122(2) . . ?
C11A N7A Fe2 123(2) . . ?
C12A C11A N7A 121(3) . . ?
C12A C11A H11A 119.6 . . ?
N7A C11A H11A 119.6 . . ?
C13A C12A C11A 117(3) . . ?
C13A C12A H12A 121.3 . . ?
C11A C12A H12A 121.3 . . ?
N8A C13A C12A 126(3) . . ?
N8A C13A O2A 117(3) . . ?
C12A C13A O2A 117(2) . . ?
C13A N8A C10A 112(2) . . ?
N7A C10A N8A 128(2) . . ?
N7A C10A H10A 116.2 . . ?
N8A C10A H10A 116.2 . . ?
C13A O2A C14A 117(3) . . ?
O2A C14A H14A 109.5 . . ?
O2A C14A H14B 109.5 . . ?
H14A C14A H14B 109.5 . . ?
O2A C14A H14C 109.5 . . ?
H14A C14A H14C 109.5 . . ?
H14B C14A H14C 109.5 . . ?
C52A C53A C52A 112(4) 2_655 . ?
C52A C53A H53A 124.1 2_655 . ?
C52A C53A H53A 124.1 . . ?
O3A C52A N9A 123(3) . . ?
O3A C52A C53A 112(3) . . ?
N9A C52A C53A 124(3) . . ?
C52A N9A C51A 114(5) . . ?
N9A C51A N9A 130(9) 2_655 . ?
N9A C51A H51A 114.8 2_655 . ?
N9A C51A H51A 114.8 . . ?
C52A O3A C54A 118(2) . . ?
O3A C54A H54A 109.5 . . ?
O3A C54A H54B 109.5 . . ?
H54A C54A H54B 109.5 . . ?
O3A C54A H54C 109.5 . . ?
H54A C54A H54C 109.5 . . ?
H54B C54A H54C 109.5 . . ?
C10B N7B C11B 112(3) . . ?
C10B N7B Fe2 123(2) . . ?
C11B N7B Fe2 124(2) . . ?
C12B C11B N7B 129(4) . . ?
C12B C11B H11B 115.7 . . ?
N7B C11B H11B 115.7 . . ?
C11B C12B C13B 109(4) . . ?
C11B C12B H12B 125.3 . . ?
C13B C12B H12B 125.3 . . ?
N8B C13B O2B 124(4) . . ?
N8B C13B C12B 125(4) . . ?
O2B C13B C12B 112(5) . . ?
C13B N8B C10B 116(3) . . ?
N7B C10B N8B 129(3) . . ?
N7B C10B H10B 115.7 . . ?
N8B C10B H10B 115.7 . . ?
C13B O2B C14B 111(4) . . ?
O2B C14B H14D 109.5 . . ?
O2B C14B H14E 109.5 . . ?
H14D C14B H14E 109.5 . . ?
O2B C14B H14F 109.5 . . ?
H14D C14B H14F 109.5 . . ?
H14E C14B H14F 109.5 . . ?
C1 Au1 C2 177.5(5) . . ?
C1 Au1 Au2 108.3(4) . 6_565 ?
C2 Au1 Au2 72.7(4) . 6_565 ?
C4 Au2 C3 178.3(5) . . ?
C4 Au2 Au1 83.1(4) . 6_566 ?
C3 Au2 Au1 95.3(3) . 6_566 ?
N1 C1 Au1 177.4(11) . . ?
N2 C2 Au1 175.8(11) . . ?
N3 C3 Au2 176.4(11) . . ?
N4 C4 Au2 173.9(12) . . ?
N6 C5 N5 128.7(13) . . ?
N6 C5 H5 115.7 . . ?
N5 C5 H5 115.7 . . ?
C7 C6 N5 124.3(12) . . ?
C7 C6 H6 117.8 . . ?
N5 C6 H6 117.8 . . ?
C6 C7 C8 117.3(12) . . ?
C6 C7 H7 121.3 . . ?
C8 C7 H7 121.3 . . ?
O1 C8 N6 121.4(12) . . ?
O1 C8 C7 118.4(12) . . ?
N6 C8 C7 120.2(12) . . ?
O1 C9 H9A 109.5 . . ?
O1 C9 H9B 109.5 . . ?
H9A C9 H9B 109.5 . . ?
O1 C9 H9C 109.5 . . ?
H9A C9 H9C 109.5 . . ?
H9B C9 H9C 109.5 . . ?
N3 Fe1 N3 180.0 . 7_567 ?
N3 Fe1 N1 89.2(4) . 7_567 ?
N3 Fe1 N1 90.8(4) 7_567 7_567 ?
N3 Fe1 N1 90.8(4) . . ?
N3 Fe1 N1 89.2(4) 7_567 . ?
N1 Fe1 N1 180.0 7_567 . ?
N3 Fe1 N5 91.3(4) . 7_567 ?
N3 Fe1 N5 88.7(4) 7_567 7_567 ?
N1 Fe1 N5 91.8(4) 7_567 7_567 ?
N1 Fe1 N5 88.2(4) . 7_567 ?
N3 Fe1 N5 88.7(4) . . ?
N3 Fe1 N5 91.3(4) 7_567 . ?
N1 Fe1 N5 88.2(4) 7_567 . ?
N1 Fe1 N5 91.8(4) . . ?
N5 Fe1 N5 180.0(5) 7_567 . ?
N2 Fe2 N2 180.0 . 5_666 ?
N2 Fe2 N4 93.0(4) . 5_667 ?
N2 Fe2 N4 87.0(4) 5_666 5_667 ?
N2 Fe2 N4 87.0(4) . 1_554 ?
N2 Fe2 N4 93.0(4) 5_666 1_554 ?
N4 Fe2 N4 180.0 5_667 1_554 ?
N2 Fe2 N7B 94.0(10) . . ?
N2 Fe2 N7B 86.0(10) 5_666 . ?
N4 Fe2 N7B 96.1(7) 5_667 . ?
N4 Fe2 N7B 83.9(7) 1_554 . ?
N2 Fe2 N7B 86.0(10) . 5_666 ?
N2 Fe2 N7B 94.0(10) 5_666 5_666 ?
N4 Fe2 N7B 83.9(7) 5_667 5_666 ?
N4 Fe2 N7B 96.1(7) 1_554 5_666 ?
N2 Fe2 N7A 90.6(10) . 5_666 ?
N2 Fe2 N7A 89.4(10) 5_666 5_666 ?
N4 Fe2 N7A 95.6(7) 5_667 5_666 ?
N4 Fe2 N7A 84.4(7) 1_554 5_666 ?
N2 Fe2 N7A 89.4(10) . . ?
N2 Fe2 N7A 90.6(10) 5_666 . ?
N4 Fe2 N7A 84.4(7) 5_667 . ?
N4 Fe2 N7A 95.6(7) 1_554 . ?
N7A Fe2 N7A 180.0 5_666 . ?
C1 N1 Fe1 171.4(10) . . ?
C2 N2 Fe2 177.0(11) . . ?
C3 N3 Fe1 172.3(11) . . ?
C4 N4 Fe2 168.5(10) . 1_556 ?
C6 N5 C5 112.5(12) . . ?
C6 N5 Fe1 125.4(9) . . ?
C5 N5 Fe1 122.0(9) . . ?
C5 N6 C8 116.8(12) . . ?
C8 O1 C9 119.3(12) . . ?

loop_
_geom_bond_atom_site_label_1
_geom_bond_atom_site_label_2
_geom_bond_distance
_geom_bond_site_symmetry_2
_geom_bond_publ_flag
N7A C10A 1.29(4) . ?
N7A C11A 1.37(4) . ?
N7A Fe2 2.21(3) . ?
C11A C12A 1.34(4) . ?
C11A H11A 0.9300 . ?
C12A C13A 1.31(6) . ?
C12A H12A 0.9300 . ?
C13A N8A 1.30(3) . ?
C13A O2A 1.42(4) . ?
N8A C10A 1.37(4) . ?
C10A H10A 0.9300 . ?
O2A C14A 1.42(4) . ?
C14A H14A 0.9600 . ?
C14A H14B 0.9600 . ?
C14A H14C 0.9600 . ?
C53A C52A 1.41(3) 2_655 ?
C53A C52A 1.41(3) . ?
C53A H53A 0.9300 . ?
C52A O3A 1.27(4) . ?
C52A N9A 1.27(5) . ?
N9A C51A 1.30(6) . ?
C51A H51A 0.9300 . ?
O3A C54A 1.45(5) . ?
C54A H54A 0.9600 . ?
C54A H54B 0.9600 . ?
C54A H54C 0.9600 . ?
N7B C10B 1.31(4) . ?
N7B C11B 1.39(4) . ?
N7B Fe2 2.18(4) . ?
C11B C12B 1.30(9) . ?
C11B H11B 0.9300 . ?
C12B C13B 1.53(9) . ?
C12B H12B 0.9300 . ?
C13B N8B 1.26(5) . ?
C13B O2B 1.37(5) . ?
N8B C10B 1.34(4) . ?
C10B H10B 0.9300 . ?
O2B C14B 1.50(2) . ?
C14B H14D 0.9600 . ?
C14B H14E 0.9600 . ?
C14B H14F 0.9600 . ?
Au1 C1 1.977(13) . ?
Au1 C2 1.992(11) . ?
Au1 Au2 3.2056(7) 6_565 ?
Au2 C4 1.989(10) . ?
Au2 C3 1.990(9) . ?
C1 N1 1.140(15) . ?
C2 N2 1.136(15) . ?
C3 N3 1.151(13) . ?
C4 N4 1.133(14) . ?
C5 N6 1.291(19) . ?
C5 N5 1.370(17) . ?
C5 H5 0.9300 . ?
C6 C7 1.33(2) . ?
C6 N5 1.347(15) . ?
C6 H6 0.9300 . ?
C7 C8 1.422(19) . ?
C7 H7 0.9300 . ?
C8 O1 1.316(17) . ?
C8 N6 1.329(17) . ?
C9 O1 1.44(2) . ?
C9 H9A 0.9600 . ?
C9 H9B 0.9600 . ?
C9 H9C 0.9600 . ?
Fe1 N3 2.156(9) . ?
Fe1 N3 2.156(9) 7_567 ?
Fe1 N1 2.163(9) 7_567 ?
Fe1 N1 2.163(9) . ?
Fe1 N5 2.199(11) 7_567 ?
Fe1 N5 2.199(11) . ?
Fe2 N2 2.149(10) . ?
Fe2 N2 2.149(10) 5_666 ?
Fe2 N4 2.170(9) 5_667 ?
Fe2 N4 2.170(9) 1_554 ?
